data_2228663
loop_
_publ_author_name
'Jasinski, Jerry P.'
'Butcher, Ray J.'
'Siddaraju, B. P.'
'Yathirajan, H. S.'
'Narayana, B.'

_publ_section_title
;
 Orphenadrinium picrate
;
_journal_coeditor_code BT5424
_journal_issue 1
_journal_name_full 'Acta Crystallographica Section E'
_journal_page_first o190
_journal_page_last o191
_journal_paper_doi 10.1107/S1600536810049937
_journal_volume 67
_journal_year 2011
_chemical_formula_iupac 'C18 H24 N O +, C6 H2 N3 O7 -'
_chemical_formula_moiety 'C18 H24 N O +, C6 H2 N3 O7 -'
_chemical_formula_sum 'C24 H26 N4 O8'
_chemical_formula_weight 498.49
_chemical_name_common
;
Orphenadrinium picrate
;
_chemical_name_systematic
;
<i>N</i>,<i>N</i>-dimethyl-2-[(2-methylphenyl)(phenyl)methoxy]ethanaminium
2,4,6-trinitrophenolate
;
_space_group_IT_number 2
_symmetry_cell_setting triclinic
_symmetry_space_group_name_Hall '-P 1'
_symmetry_space_group_name_H-M 'P -1'
_atom_sites_solution_hydrogens geom
_atom_sites_solution_primary direct
_atom_sites_solution_secondary difmap
_cell_angle_alpha 78.658(7)
_cell_angle_beta 76.342(9)
_cell_angle_gamma 87.660(7)
_cell_formula_units_Z 2
_cell_length_a 9.9434(10)
_cell_length_b 11.2216(8)
_cell_length_c 11.3523(12)
_cell_measurement_reflns_used 3744
_cell_measurement_temperature 123(2)
_cell_measurement_theta_max 74.4184
_cell_measurement_theta_min 4.5726
_cell_volume 1206.8(2)
_computing_cell_refinement '<i>CrysAlis PRO</i> (Oxford Diffraction, 2007)'
_computing_data_collection '<i>CrysAlis PRO</i> (Oxford Diffraction, 2007)'
_computing_data_reduction '<i>CrysAlis RED</i> (Oxford Diffraction, 2007)'
_computing_molecular_graphics '<i>SHELXTL</i> (Sheldrick, 2008)'
_computing_publication_material '<i>SHELXTL</i> (Sheldrick, 2008)'
_computing_structure_refinement '<i>SHELXL97</i> (Sheldrick, 2008)'
_computing_structure_solution '<i>SHELXS97</i> (Sheldrick, 2008)'
_diffrn_ambient_temperature 123(2)
_diffrn_detector_area_resol_mean 10.5081
_diffrn_measured_fraction_theta_full 0.991
_diffrn_measured_fraction_theta_max 0.947
_diffrn_measurement_device_type 'Oxford Diffraction Xcalibur Ruby Gemini'
_diffrn_measurement_method '\w scans'
_diffrn_radiation_monochromator graphite
_diffrn_radiation_source 'Enhance (Cu) X-ray Source'
_diffrn_radiation_type CuK\a
_diffrn_radiation_wavelength 1.54184
_diffrn_reflns_av_R_equivalents 0.0310
_diffrn_reflns_av_sigmaI/netI 0.0253
_diffrn_reflns_limit_h_max 12
_diffrn_reflns_limit_h_min -12
_diffrn_reflns_limit_k_max 13
_diffrn_reflns_limit_k_min -13
_diffrn_reflns_limit_l_max 14
_diffrn_reflns_limit_l_min -8
_diffrn_reflns_number 7402
_diffrn_reflns_theta_full 67.50
_diffrn_reflns_theta_max 74.59
_diffrn_reflns_theta_min 4.58
_exptl_absorpt_coefficient_mu 0.878
_exptl_absorpt_correction_T_max 1.00000
_exptl_absorpt_correction_T_min 0.63449
_exptl_absorpt_correction_type multi-scan
_exptl_absorpt_process_details
;
(CrysAlisRED; Oxford Diffraction, 2007)
;
_exptl_crystal_colour yellow
_exptl_crystal_density_diffrn 1.372
_exptl_crystal_density_method 'not measured'
_exptl_crystal_description 'triangular plate'
_exptl_crystal_F_000 524
_exptl_crystal_size_max 0.52
_exptl_crystal_size_mid 0.43
_exptl_crystal_size_min 0.16
_refine_diff_density_max 0.447
_refine_diff_density_min -0.403
_refine_ls_extinction_coef 0.0038(11)
_refine_ls_extinction_expression Fc^*^=kFc[1+0.001xFc^2^\l^3^/sin(2\q)]^-1/4^
_refine_ls_extinction_method '<i>SHELXL97</i> (Sheldrick, 2008)'
_refine_ls_goodness_of_fit_ref 1.085
_refine_ls_hydrogen_treatment constr
_refine_ls_matrix_type full
_refine_ls_number_parameters 407
_refine_ls_number_reflns 4677
_refine_ls_number_restraints 0
_refine_ls_restrained_S_all 1.085
_refine_ls_R_factor_all 0.0778
_refine_ls_R_factor_gt 0.0653
_refine_ls_shift/su_max 0.000
_refine_ls_shift/su_mean 0.000
_refine_ls_structure_factor_coef Fsqd
_refine_ls_weighting_details 'calc w=1/[\s^2^(Fo^2^)+(0.0930P)^2^+0.5659P] where P=(Fo^2^+2Fc^2^)/3'
_refine_ls_weighting_scheme calc
_refine_ls_wR_factor_gt 0.1776
_refine_ls_wR_factor_ref 0.1884
_reflns_number_gt 3760
_reflns_number_total 4677
_reflns_threshold_expression I>2\s(I)
_cod_data_source_file bt5424.cif
_cod_data_source_block I
_cod_original_cell_volume 1206.82(19)
_cod_database_code 2228663
_cod_database_fobs_code 2228663

loop_
_symmetry_equiv_pos_as_xyz
'x, y, z'
'-x, -y, -z'

loop_
_atom_site_type_symbol
_atom_site_label
_atom_site_fract_x
_atom_site_fract_y
_atom_site_fract_z
_atom_site_U_iso_or_equiv
_atom_site_adp_type
_atom_site_calc_flag
_atom_site_refinement_flags
_atom_site_occupancy
_atom_site_disorder_assembly
_atom_site_disorder_group
O O1A 0.7336(3) 0.61869(16) 0.6143(2) 0.0829(7) Uani d . 1 . .
N N1A 0.7148(2) 0.35671(16) 0.72631(17) 0.0460(5) Uani d . 1 A .
H H1AB 0.7569 0.4148 0.7541 0.055 Uiso calc R 1 . .
C C1A 0.6397(4) 0.7080(3) 0.6259(3) 0.0453(9) Uani d P 0.662(4) A 1
H H1AA 0.5486 0.6683 0.6695 0.054 Uiso calc PR 0.662(4) A 1
C C2A 0.6208(5) 0.7849(4) 0.5018(4) 0.051(2) Uani d PG 0.662(4) A 1
C C3A 0.7346(4) 0.8060(4) 0.4020(6) 0.0592(16) Uani d PG 0.662(4) A 1
H H3AA 0.8210 0.7696 0.4090 0.071 Uiso calc PR 0.662(4) A 1
C C4A 0.7220(4) 0.8805(3) 0.2918(4) 0.0681(13) Uani d PG 0.662(4) A 1
H H4AA 0.7998 0.8949 0.2236 0.082 Uiso calc PR 0.662(4) A 1
C C5A 0.5956(6) 0.9339(3) 0.2815(3) 0.0590(14) Uani d PG 0.662(4) A 1
H H5AA 0.5870 0.9848 0.2062 0.071 Uiso calc PR 0.662(4) A 1
C C6A 0.4818(4) 0.9128(4) 0.3813(5) 0.0531(17) Uani d PG 0.662(4) A 1
H H6AA 0.3954 0.9493 0.3743 0.064 Uiso calc PR 0.662(4) A 1
C C7A 0.4944(4) 0.8383(3) 0.4915(4) 0.0464(11) Uani d PG 0.662(4) A 1
C C8A 0.3672(4) 0.8167(3) 0.5954(4) 0.0581(11) Uani d P 0.662(4) A 1
H H8AA 0.2909 0.8607 0.5698 0.087 Uiso d PR 0.662(4) A 1
H H8AB 0.3454 0.7315 0.6177 0.087 Uiso d PR 0.662(4) A 1
H H8AC 0.3842 0.8445 0.6654 0.087 Uiso d PR 0.662(4) A 1
C C9A 0.6762(5) 0.7860(3) 0.7096(4) 0.0536(11) Uani d PG 0.662(4) A 1
C C10A 0.5891(5) 0.7873(3) 0.8248(4) 0.0708(15) Uani d PG 0.662(4) A 1
H H10A 0.5069 0.7396 0.8512 0.085 Uiso calc PR 0.662(4) A 1
C C11A 0.6224(6) 0.8585(4) 0.9013(3) 0.087(2) Uani d PG 0.662(4) A 1
H H11A 0.5629 0.8594 0.9801 0.104 Uiso calc PR 0.662(4) A 1
C C12A 0.7428(6) 0.9283(4) 0.8627(4) 0.075(3) Uani d PG 0.662(4) A 1
H H12A 0.7656 0.9769 0.9150 0.091 Uiso calc PR 0.662(4) A 1
C C13A 0.8299(5) 0.9269(4) 0.7475(5) 0.081(2) Uani d PG 0.662(4) A 1
H H13A 0.9121 0.9747 0.7210 0.097 Uiso calc PR 0.662(4) A 1
C C14A 0.7966(4) 0.8558(4) 0.6709(4) 0.0721(18) Uani d PG 0.662(4) A 1
H H14A 0.8561 0.8549 0.5922 0.087 Uiso calc PR 0.662(4) A 1
C C15A 0.7104(3) 0.5276(2) 0.5497(2) 0.0519(6) Uani d . 1 A .
H H15A 0.8002 0.4997 0.5049 0.062 Uiso calc R 1 . .
H H15B 0.6562 0.5621 0.4884 0.062 Uiso calc R 1 . .
C C16A 0.6334(3) 0.4220(2) 0.6388(2) 0.0473(5) Uani d . 1 . .
H H16A 0.5464 0.4517 0.6867 0.057 Uiso calc R 1 A .
H H16B 0.6085 0.3642 0.5917 0.057 Uiso calc R 1 . .
C C17A 0.6223(3) 0.2806(2) 0.8360(2) 0.0589(7) Uani d . 1 . .
H H17A 0.5585 0.3332 0.8822 0.088 Uiso calc R 1 A .
H H17B 0.6785 0.2345 0.8895 0.088 Uiso calc R 1 . .
H H17C 0.5694 0.2241 0.8084 0.088 Uiso calc R 1 . .
C C18A 0.8262(3) 0.2799(2) 0.6658(2) 0.0598(7) Uani d . 1 . .
H H18A 0.8846 0.3300 0.5925 0.090 Uiso calc R 1 A .
H H18B 0.7841 0.2140 0.6414 0.090 Uiso calc R 1 . .
H H18C 0.8828 0.2454 0.7240 0.090 Uiso calc R 1 . .
C C1C 0.7475(7) 0.7270(6) 0.5766(6) 0.0435(16) Uani d P 0.338(4) A 2
H H1CA 0.8407 0.7363 0.5182 0.052 Uiso calc PR 0.338(4) A 2
C C2C 0.7572(7) 0.8018(5) 0.6752(4) 0.0309(14) Uani d PG 0.338(4) A 2
C C3C 0.6651(6) 0.7736(5) 0.7898(6) 0.0416(17) Uani d PG 0.338(4) A 2
H H3CA 0.5985 0.7106 0.8053 0.050 Uiso calc PR 0.338(4) A 2
C C4C 0.6704(8) 0.8374(8) 0.8819(5) 0.053(2) Uani d PG 0.338(4) A 2
H H4CA 0.6074 0.8181 0.9603 0.064 Uiso calc PR 0.338(4) A 2
C C5C 0.7678(11) 0.9295(8) 0.8593(7) 0.075(5) Uani d PG 0.338(4) A 2
H H5CA 0.7714 0.9731 0.9223 0.090 Uiso calc PR 0.338(4) A 2
C C6C 0.8599(9) 0.9577(7) 0.7447(8) 0.057(3) Uani d PG 0.338(4) A 2
H H6CA 0.9265 1.0207 0.7293 0.068 Uiso calc PR 0.338(4) A 2
C C7C 0.8547(6) 0.8939(6) 0.6526(5) 0.0482(19) Uani d PG 0.338(4) A 2
C C8C 0.9529(9) 0.9303(7) 0.5317(9) 0.067(2) Uani d P 0.338(4) . 2
H H8CA 1.0122 0.9947 0.5342 0.101 Uiso d PR 0.338(4) A 2
H H8CB 1.0081 0.8620 0.5104 0.101 Uiso d PR 0.338(4) A 2
H H8CC 0.9002 0.9581 0.4708 0.101 Uiso d PR 0.338(4) A 2
C C9C 0.6485(10) 0.7893(8) 0.4994(8) 0.045(3) Uani d PG 0.338(4) A 2
C C10C 0.7073(8) 0.8359(8) 0.3758(8) 0.057(3) Uani d PG 0.338(4) A 2
H H10B 0.8034 0.8260 0.3434 0.069 Uiso calc PR 0.338(4) A 2
C C11C 0.6255(12) 0.8969(7) 0.2996(7) 0.081(5) Uani d PG 0.338(4) A 2
H H11B 0.6656 0.9287 0.2152 0.097 Uiso calc PR 0.338(4) A 2
C C12C 0.4848(11) 0.9113(8) 0.3471(10) 0.064(4) Uani d PG 0.338(4) A 2
H H12B 0.4289 0.9530 0.2950 0.077 Uiso calc PR 0.338(4) A 2
C C13C 0.4260(8) 0.8648(8) 0.4707(10) 0.074(3) Uani d PG 0.338(4) A 2
H H13B 0.3299 0.8746 0.5031 0.089 Uiso calc PR 0.338(4) A 2
C C14C 0.5079(11) 0.8038(7) 0.5468(7) 0.069(3) Uani d PG 0.338(4) A 2
H H14B 0.4677 0.7720 0.6313 0.083 Uiso calc PR 0.338(4) A 2
O O1B 0.78560(18) 0.46162(16) 0.89387(15) 0.0545(4) Uani d . 1 . .
O O2B 0.6057(2) 0.4845(2) 1.10418(19) 0.0708(6) Uani d . 1 . .
O O3B 0.71427(19) 0.50961(19) 1.23996(16) 0.0624(5) Uani d . 1 . .
O O4B 1.0321(2) 0.85253(18) 1.1050(2) 0.0723(6) Uani d . 1 . .
O O5B 1.1774(2) 0.8672(2) 0.9274(2) 0.0818(7) Uani d . 1 . .
O O6B 1.0764(2) 0.6666(2) 0.62610(18) 0.0766(6) Uani d . 1 . .
O O7B 0.98789(19) 0.4863(2) 0.68726(18) 0.0680(6) Uani d . 1 . .
N N1B 0.70630(19) 0.52022(17) 1.13249(17) 0.0461(5) Uani d . 1 . .
N N2B 1.0733(3) 0.8227(2) 1.0032(2) 0.0606(6) Uani d . 1 . .
N N3B 1.0114(2) 0.5869(2) 0.70603(19) 0.0574(6) Uani d . 1 . .
C C1B 0.8494(2) 0.5445(2) 0.9157(2) 0.0429(5) Uani d . 1 . .
C C2B 0.8186(2) 0.58148(19) 1.03509(19) 0.0406(5) Uani d . 1 . .
C C3B 0.8897(2) 0.6690(2) 1.0645(2) 0.0434(5) Uani d . 1 . .
H H3BA 0.8658 0.6876 1.1449 0.052 Uiso calc R 1 . .
C C4B 0.9972(2) 0.7300(2) 0.9748(2) 0.0474(5) Uani d . 1 . .
C C5B 1.0340(2) 0.7033(2) 0.8576(2) 0.0491(6) Uani d . 1 . .
H H5BA 1.1069 0.7469 0.7967 0.059 Uiso calc R 1 . .
C C6B 0.9642(2) 0.6133(2) 0.8304(2) 0.0466(5) Uani d . 1 . .

loop_
_atom_site_aniso_label
_atom_site_aniso_U_11
_atom_site_aniso_U_22
_atom_site_aniso_U_33
_atom_site_aniso_U_12
_atom_site_aniso_U_13
_atom_site_aniso_U_23
O1A 0.140(2) 0.0331(9) 0.1071(17) 0.0224(10) -0.0862(16) -0.0234(10)
N1A 0.0622(12) 0.0382(9) 0.0454(10) 0.0079(8) -0.0212(9) -0.0178(8)
C1A 0.057(2) 0.0313(15) 0.0513(19) -0.0021(14) -0.0189(17) -0.0076(14)
C2A 0.062(4) 0.031(3) 0.071(5) 0.005(2) -0.030(3) -0.016(3)
C3A 0.058(3) 0.041(3) 0.079(4) 0.008(2) -0.026(3) -0.004(3)
C4A 0.080(3) 0.049(3) 0.070(3) -0.006(2) -0.008(3) -0.008(2)
C5A 0.091(4) 0.035(3) 0.054(3) -0.005(2) -0.029(3) -0.0009(19)
C6A 0.073(4) 0.032(3) 0.072(4) 0.004(2) -0.044(3) -0.020(3)
C7A 0.055(3) 0.036(2) 0.056(3) -0.0089(19) -0.018(2) -0.019(2)
C8A 0.057(2) 0.046(2) 0.077(3) 0.0000(16) -0.018(2) -0.0214(19)
C9A 0.082(4) 0.0247(16) 0.065(3) -0.0023(19) -0.044(3) -0.0008(18)
C10A 0.111(5) 0.043(2) 0.064(3) -0.020(3) -0.033(3) -0.005(2)
C11A 0.160(7) 0.047(3) 0.064(3) -0.026(4) -0.050(4) -0.003(2)
C12A 0.140(6) 0.035(4) 0.073(5) 0.000(4) -0.073(4) -0.003(3)
C13A 0.093(4) 0.031(3) 0.145(7) 0.011(3) -0.079(4) -0.021(3)
C14A 0.074(4) 0.041(3) 0.121(5) 0.001(2) -0.054(4) -0.025(3)
C15A 0.0719(16) 0.0363(11) 0.0548(13) 0.0091(10) -0.0261(12) -0.0140(10)
C16A 0.0583(13) 0.0382(11) 0.0546(13) 0.0084(9) -0.0244(11) -0.0189(10)
C17A 0.0827(18) 0.0481(13) 0.0508(14) -0.0061(12) -0.0209(13) -0.0134(11)
C18A 0.0833(18) 0.0522(14) 0.0529(14) 0.0280(13) -0.0283(13) -0.0222(11)
C1C 0.048(4) 0.041(3) 0.041(3) 0.000(3) -0.010(3) -0.008(3)
C2C 0.030(3) 0.027(4) 0.036(3) -0.005(3) -0.011(3) -0.001(3)
C3C 0.049(4) 0.040(4) 0.037(4) 0.006(3) -0.019(4) 0.001(3)
C4C 0.067(5) 0.049(5) 0.048(4) 0.021(4) -0.021(4) -0.017(4)
C5C 0.076(7) 0.036(8) 0.133(16) 0.004(5) -0.057(9) -0.029(9)
C6C 0.097(7) 0.021(4) 0.067(6) 0.004(4) -0.045(5) -0.014(3)
C7C 0.058(5) 0.029(4) 0.063(5) -0.001(3) -0.027(4) -0.007(3)
C8C 0.066(5) 0.050(4) 0.080(6) -0.009(4) -0.006(4) -0.010(4)
C9C 0.070(7) 0.029(5) 0.047(7) 0.001(4) -0.032(6) -0.012(4)
C10C 0.072(6) 0.043(6) 0.066(7) 0.005(4) -0.045(6) 0.001(5)
C11C 0.138(14) 0.036(6) 0.092(9) -0.004(7) -0.079(10) -0.001(5)
C12C 0.102(11) 0.029(5) 0.083(8) 0.002(5) -0.056(8) -0.019(5)
C13C 0.096(8) 0.050(5) 0.100(10) -0.004(6) -0.047(8) -0.038(6)
C14C 0.110(10) 0.048(6) 0.075(7) 0.018(5) -0.054(7) -0.039(5)
O1B 0.0585(10) 0.0651(11) 0.0472(9) -0.0057(8) -0.0170(7) -0.0212(8)
O2B 0.0593(11) 0.0916(15) 0.0678(12) -0.0224(10) -0.0065(9) -0.0355(11)
O3B 0.0582(10) 0.0834(13) 0.0450(9) -0.0066(9) -0.0144(8) -0.0062(9)
O4B 0.0985(15) 0.0594(11) 0.0697(13) -0.0230(10) -0.0421(11) -0.0059(10)
O5B 0.0861(15) 0.0765(14) 0.0795(14) -0.0389(12) -0.0260(12) 0.0090(11)
O6B 0.0816(14) 0.0921(16) 0.0471(11) 0.0039(12) -0.0065(10) -0.0027(10)
O7B 0.0557(11) 0.0980(16) 0.0585(11) 0.0003(10) -0.0114(8) -0.0363(11)
N1B 0.0460(10) 0.0497(11) 0.0460(10) -0.0003(8) -0.0126(8) -0.0148(8)
N2B 0.0753(15) 0.0520(12) 0.0589(13) -0.0151(11) -0.0351(12) 0.0054(10)
N3B 0.0517(11) 0.0799(16) 0.0392(11) 0.0083(10) -0.0123(9) -0.0079(11)
C1B 0.0445(11) 0.0504(12) 0.0400(11) 0.0042(9) -0.0205(9) -0.0115(9)
C2B 0.0436(11) 0.0416(11) 0.0403(11) 0.0020(8) -0.0177(9) -0.0069(9)
C3B 0.0520(12) 0.0425(11) 0.0412(11) 0.0013(9) -0.0236(10) -0.0056(9)
C4B 0.0529(13) 0.0437(11) 0.0501(13) -0.0050(9) -0.0282(10) 0.0009(10)
C5B 0.0473(12) 0.0542(13) 0.0440(12) -0.0009(10) -0.0195(10) 0.0059(10)
C6B 0.0460(12) 0.0581(13) 0.0390(11) 0.0088(10) -0.0190(9) -0.0078(10)

loop_
_atom_type_symbol
_atom_type_description
_atom_type_scat_dispersion_real
_atom_type_scat_dispersion_imag
_atom_type_scat_source
C C 0.0181 0.0091 'International Tables Vol C Tables 4.2.6.8 and 6.1.1.4'
H H 0.0000 0.0000 'International Tables Vol C Tables 4.2.6.8 and 6.1.1.4'
N N 0.0311 0.0180 'International Tables Vol C Tables 4.2.6.8 and 6.1.1.4'
O O 0.0492 0.0322 'International Tables Vol C Tables 4.2.6.8 and 6.1.1.4'

loop_
_geom_angle_atom_site_label_1
_geom_angle_atom_site_label_2
_geom_angle_atom_site_label_3
_geom_angle_site_symmetry_1
_geom_angle_site_symmetry_3
_geom_angle
_geom_angle_publ_flag
C1C O1A C1A . . 50.3(4) ?
C1C O1A C15A . . 128.2(4) ?
C1A O1A C15A . . 117.7(2) ?
C16A N1A C17A . . 110.9(2) ?
C16A N1A C18A . . 112.23(17) ?
C17A N1A C18A . . 110.01(19) ?
C16A N1A H1AB . . 107.9 ?
C17A N1A H1AB . . 107.9 ?
C18A N1A H1AB . . 107.9 ?
O1A C1A C9A . . 108.7(3) ?
O1A C1A C2A . . 114.5(3) ?
C9A C1A C2A . . 112.2(3) ?
O1A C1A H1AA . . 107.0 ?
C9A C1A H1AA . . 107.0 ?
C2A C1A H1AA . . 107.0 ?
C3A C2A C7A . . 120.0 ?
C3A C2A C1A . . 118.9(4) ?
C7A C2A C1A . . 121.0(4) ?
C4A C3A C2A . . 120.0 ?
C4A C3A H3AA . . 120.0 ?
C2A C3A H3AA . . 120.0 ?
C3A C4A C5A . . 120.0 ?
C3A C4A H4AA . . 120.0 ?
C5A C4A H4AA . . 120.0 ?
C4A C5A C6A . . 120.0 ?
C4A C5A H5AA . . 120.0 ?
C6A C5A H5AA . . 120.0 ?
C7A C6A C5A . . 120.0 ?
C7A C6A H6AA . . 120.0 ?
C5A C6A H6AA . . 120.0 ?
C6A C7A C2A . . 120.0 ?
C6A C7A C8A . . 117.6(4) ?
C2A C7A C8A . . 122.3(4) ?
C7A C8A H8AA . . 109.6 ?
C7A C8A H8AB . . 109.7 ?
H8AA C8A H8AB . . 109.5 ?
C7A C8A H8AC . . 109.2 ?
H8AA C8A H8AC . . 109.5 ?
H8AB C8A H8AC . . 109.5 ?
C10A C9A C14A . . 120.0 ?
C10A C9A C1A . . 120.0(3) ?
C14A C9A C1A . . 120.0(3) ?
C9A C10A C11A . . 120.0 ?
C9A C10A H10A . . 120.0 ?
C11A C10A H10A . . 120.0 ?
C12A C11A C10A . . 120.0 ?
C12A C11A H11A . . 120.0 ?
C10A C11A H11A . . 120.0 ?
C11A C12A C13A . . 120.0 ?
C11A C12A H12A . . 120.0 ?
C13A C12A H12A . . 120.0 ?
C14A C13A C12A . . 120.0 ?
C14A C13A H13A . . 120.0 ?
C12A C13A H13A . . 120.0 ?
C13A C14A C9A . . 120.0 ?
C13A C14A H14A . . 120.0 ?
C9A C14A H14A . . 120.0 ?
O1A C15A C16A . . 110.1(2) ?
O1A C15A H15A . . 109.6 ?
C16A C15A H15A . . 109.6 ?
O1A C15A H15B . . 109.6 ?
C16A C15A H15B . . 109.6 ?
H15A C15A H15B . . 108.2 ?
N1A C16A C15A . . 113.0(2) ?
N1A C16A H16A . . 109.0 ?
C15A C16A H16A . . 109.0 ?
N1A C16A H16B . . 109.0 ?
C15A C16A H16B . . 109.0 ?
H16A C16A H16B . . 107.8 ?
N1A C17A H17A . . 109.5 ?
N1A C17A H17B . . 109.5 ?
H17A C17A H17B . . 109.5 ?
N1A C17A H17C . . 109.5 ?
H17A C17A H17C . . 109.5 ?
H17B C17A H17C . . 109.5 ?
N1A C18A H18A . . 109.5 ?
N1A C18A H18B . . 109.5 ?
H18A C18A H18B . . 109.5 ?
N1A C18A H18C . . 109.5 ?
H18A C18A H18C . . 109.5 ?
H18B C18A H18C . . 109.5 ?
O1A C1C C9C . . 117.4(6) ?
O1A C1C C2C . . 114.9(5) ?
C9C C1C C2C . . 109.5(6) ?
O1A C1C H1CA . . 104.5 ?
C9C C1C H1CA . . 104.5 ?
C2C C1C H1CA . . 104.5 ?
C3C C2C C7C . . 120.0 ?
C3C C2C C1C . . 117.8(5) ?
C7C C2C C1C . . 122.2(5) ?
C2C C3C C4C . . 120.0 ?
C2C C3C H3CA . . 120.0 ?
C4C C3C H3CA . . 120.0 ?
C3C C4C C5C . . 120.0 ?
C3C C4C H4CA . . 120.0 ?
C5C C4C H4CA . . 120.0 ?
C4C C5C C6C . . 120.0 ?
C4C C5C H5CA . . 120.0 ?
C6C C5C H5CA . . 120.0 ?
C5C C6C C7C . . 120.0 ?
C5C C6C H6CA . . 120.0 ?
C7C C6C H6CA . . 120.0 ?
C6C C7C C2C . . 120.0 ?
C6C C7C C8C . . 117.5(6) ?
C2C C7C C8C . . 122.5(6) ?
C7C C8C C8C . 2_776 129.1(9) ?
C7C C8C H8CA . . 110.3 ?
C7C C8C H8CB . . 110.1 ?
C8C C8C H8CB 2_776 . 111.1 ?
H8CA C8C H8CB . . 109.5 ?
C7C C8C H8CC . . 108.0 ?
C8C C8C H8CC 2_776 . 84.9 ?
H8CA C8C H8CC . . 109.5 ?
H8CB C8C H8CC . . 109.5 ?
C10C C9C C14C . . 120.0 ?
C10C C9C C1C . . 116.2(7) ?
C14C C9C C1C . . 123.8(7) ?
C11C C10C C9C . . 120.0 ?
C11C C10C H10B . . 120.0 ?
C9C C10C H10B . . 120.0 ?
C10C C11C C12C . . 120.0 ?
C10C C11C H11B . . 120.0 ?
C12C C11C H11B . . 120.0 ?
C11C C12C C13C . . 120.0 ?
C11C C12C H12B . . 120.0 ?
C13C C12C H12B . . 120.0 ?
C14C C13C C12C . . 120.0 ?
C14C C13C H8AA . . 97.3 ?
C12C C13C H8AA . . 142.5 ?
C14C C13C H13B . . 120.0 ?
C12C C13C H13B . . 120.0 ?
C13C C14C C9C . . 120.0 ?
C13C C14C H14B . . 120.0 ?
C9C C14C H14B . . 120.0 ?
O3B N1B O2B . . 122.4(2) ?
O3B N1B C2B . . 118.62(18) ?
O2B N1B C2B . . 118.94(19) ?
O5B N2B O4B . . 122.7(2) ?
O5B N2B C4B . . 119.3(2) ?
O4B N2B C4B . . 118.0(2) ?
O6B N3B O7B . . 123.2(2) ?
O6B N3B C6B . . 117.2(2) ?
O7B N3B C6B . . 119.5(2) ?
O1B C1B C6B . . 125.6(2) ?
O1B C1B C2B . . 122.9(2) ?
C6B C1B C2B . . 111.48(19) ?
C3B C2B C1B . . 124.7(2) ?
C3B C2B N1B . . 116.68(19) ?
C1B C2B N1B . . 118.60(18) ?
C2B C3B C4B . . 118.8(2) ?
C2B C3B H3BA . . 120.6 ?
C4B C3B H3BA . . 120.6 ?
C5B C4B C3B . . 121.3(2) ?
C5B C4B N2B . . 118.8(2) ?
C3B C4B N2B . . 119.9(2) ?
C6B C5B C4B . . 119.3(2) ?
C6B C5B H5BA . . 120.4 ?
C4B C5B H5BA . . 120.4 ?
C5B C6B C1B . . 124.4(2) ?
C5B C6B N3B . . 116.5(2) ?
C1B C6B N3B . . 119.1(2) ?

loop_
_geom_bond_atom_site_label_1
_geom_bond_atom_site_label_2
_geom_bond_site_symmetry_2
_geom_bond_distance
_geom_bond_publ_flag
O1A C1C . 1.208(7) ?
O1A C1A . 1.346(4) ?
O1A C15A . 1.425(3) ?
N1A C16A . 1.491(3) ?
N1A C17A . 1.494(3) ?
N1A C18A . 1.495(3) ?
N1A H1AB . 0.9300 ?
C1A C9A . 1.522(4) ?
C1A C2A . 1.549(5) ?
C1A H1AA . 1.0000 ?
C2A C3A . 1.3900 ?
C2A C7A . 1.3900 ?
C3A C4A . 1.3900 ?
C3A H3AA . 0.9500 ?
C4A C5A . 1.3900 ?
C4A H4AA . 0.9500 ?
C5A C6A . 1.3900 ?
C5A H5AA . 0.9500 ?
C6A C7A . 1.3900 ?
C6A H6AA . 0.9500 ?
C7A C8A . 1.503(6) ?
C8A H8AA . 0.9600 ?
C8A H8AB . 0.9600 ?
C8A H8AC . 0.9601 ?
C9A C10A . 1.3900 ?
C9A C14A . 1.3900 ?
C10A C11A . 1.3900 ?
C10A H10A . 0.9500 ?
C11A C12A . 1.3900 ?
C11A H11A . 0.9500 ?
C12A C13A . 1.3900 ?
C12A H12A . 0.9500 ?
C13A C14A . 1.3900 ?
C13A H13A . 0.9500 ?
C14A H14A . 0.9500 ?
C15A C16A . 1.501(3) ?
C15A H15A . 0.9900 ?
C15A H15B . 0.9900 ?
C16A H16A . 0.9900 ?
C16A H16B . 0.9900 ?
C17A H17A . 0.9800 ?
C17A H17B . 0.9800 ?
C17A H17C . 0.9800 ?
C18A H18A . 0.9800 ?
C18A H18B . 0.9800 ?
C18A H18C . 0.9800 ?
C1C C9C . 1.528(8) ?
C1C C2C . 1.548(8) ?
C1C H1CA . 1.0000 ?
C2C C3C . 1.3900 ?
C2C C7C . 1.3900 ?
C3C C4C . 1.3900 ?
C3C H3CA . 0.9500 ?
C4C C5C . 1.3900 ?
C4C H4CA . 0.9500 ?
C5C C6C . 1.3900 ?
C5C H5CA . 0.9500 ?
C6C C7C . 1.3900 ?
C6C H6CA . 0.9500 ?
C7C C8C . 1.478(10) ?
C8C C8C 2_776 1.789(15) ?
C8C H8CA . 0.9600 ?
C8C H8CB . 0.9600 ?
C8C H8CC . 0.9601 ?
C9C C10C . 1.3900 ?
C9C C14C . 1.3900 ?
C10C C11C . 1.3900 ?
C10C H10B . 0.9500 ?
C11C C12C . 1.3900 ?
C11C H11B . 0.9500 ?
C12C C13C . 1.3900 ?
C12C H12B . 0.9500 ?
C13C C14C . 1.3900 ?
C13C H8AA . 1.5316 ?
C13C H13B . 0.9500 ?
C14C H14B . 0.9500 ?
O1B C1B . 1.242(3) ?
O2B N1B . 1.225(3) ?
O3B N1B . 1.223(3) ?
O4B N2B . 1.238(3) ?
O5B N2B . 1.231(3) ?
O6B N3B . 1.221(3) ?
O7B N3B . 1.230(3) ?
N1B C2B . 1.457(3) ?
N2B C4B . 1.438(3) ?
N3B C6B . 1.463(3) ?
C1B C6B . 1.447(3) ?
C1B C2B . 1.455(3) ?
C2B C3B . 1.369(3) ?
C3B C4B . 1.385(3) ?
C3B H3BA . 0.9500 ?
C4B C5B . 1.383(3) ?
C5B C6B . 1.371(3) ?
C5B H5BA . 0.9500 ?

loop_
_geom_hbond_atom_site_label_D
_geom_hbond_atom_site_label_H
_geom_hbond_atom_site_label_A
_geom_hbond_site_symmetry_A
_geom_hbond_distance_DH
_geom_hbond_distance_HA
_geom_hbond_distance_DA
_geom_hbond_angle_DHA
N1A H1AB O1B . 0.93 1.85 2.661(2) 144.0
N1A H1AB O7B . 0.93 2.36 3.031(3) 128.5
C4A H4AA O4B 1_554 0.95 2.46 3.346(4) 154.6
C16A H16A O3B 2_667 0.99 2.57 3.519(3) 159.5
C17A H17A O2B 2_667 0.98 2.57 3.470(4) 152.6
C18A H18A O6B 2_766 0.98 2.41 3.167(3) 133.4
C18A H18C O4B 2_767 0.98 2.36 3.317(3) 166.4
C8C H8CB O6B . 0.96 2.48 3.239(9) 135.6
C6A H6AA Cg2 2_676 0.93 2.88 3.643(2) 138.0
C6A H6AA Cg3 2_676 0.93 3.00 3.836(4) 148.0
C12C H12B Cg2 2_676 0.93 2.62 3.492(4) 153.0
C12C H12B Cg3 2_676 0.93 2.83 3.704(4) 153.0

loop_
_geom_torsion_atom_site_label_1
_geom_torsion_atom_site_label_2
_geom_torsion_atom_site_label_3
_geom_torsion_atom_site_label_4
_geom_torsion_site_symmetry_1
_geom_torsion_site_symmetry_2
_geom_torsion_site_symmetry_3
_geom_torsion_site_symmetry_4
_geom_torsion
_geom_torsion_publ_flag
C1C O1A C1A C9A . . . . -68.1(5) ?
C15A O1A C1A C9A . . . . 173.7(3) ?
C1C O1A C1A C2A . . . . 58.2(5) ?
C15A O1A C1A C2A . . . . -60.0(4) ?
O1A C1A C2A C3A . . . . -33.7(4) ?
C9A C1A C2A C3A . . . . 90.8(4) ?
O1A C1A C2A C7A . . . . 150.0(3) ?
C9A C1A C2A C7A . . . . -85.5(4) ?
C7A C2A C3A C4A . . . . 0.0 ?
C1A C2A C3A C4A . . . . -176.3(4) ?
C2A C3A C4A C5A . . . . 0.0 ?
C3A C4A C5A C6A . . . . 0.0 ?
C4A C5A C6A C7A . . . . 0.0 ?
C5A C6A C7A C2A . . . . 0.0 ?
C5A C6A C7A C8A . . . . -178.8(3) ?
C3A C2A C7A C6A . . . . 0.0 ?
C1A C2A C7A C6A . . . . 176.2(4) ?
C3A C2A C7A C8A . . . . 178.7(3) ?
C1A C2A C7A C8A . . . . -5.0(4) ?
O1A C1A C9A C10A . . . . -113.1(3) ?
C2A C1A C9A C10A . . . . 119.2(4) ?
O1A C1A C9A C14A . . . . 66.9(4) ?
C2A C1A C9A C14A . . . . -60.8(4) ?
C14A C9A C10A C11A . . . . 0.0 ?
C1A C9A C10A C11A . . . . 180.0(3) ?
C9A C10A C11A C12A . . . . 0.0 ?
C10A C11A C12A C13A . . . . 0.0 ?
C11A C12A C13A C14A . . . . 0.0 ?
C12A C13A C14A C9A . . . . 0.0 ?
C10A C9A C14A C13A . . . . 0.0 ?
C1A C9A C14A C13A . . . . -180.0(3) ?
C1C O1A C15A C16A . . . . -152.5(5) ?
C1A O1A C15A C16A . . . . -92.8(3) ?
C17A N1A C16A C15A . . . . 161.73(19) ?
C18A N1A C16A C15A . . . . -74.8(2) ?
O1A C15A C16A N1A . . . . -65.3(3) ?
C1A O1A C1C C9C . . . . -53.1(6) ?
C15A O1A C1C C9C . . . . 43.5(9) ?
C1A O1A C1C C2C . . . . 77.7(6) ?
C15A O1A C1C C2C . . . . 174.4(4) ?
O1A C1C C2C C3C . . . . -43.8(7) ?
C9C C1C C2C C3C . . . . 90.7(6) ?
O1A C1C C2C C7C . . . . 135.6(5) ?
C9C C1C C2C C7C . . . . -89.8(7) ?
C7C C2C C3C C4C . . . . 0.0 ?
C1C C2C C3C C4C . . . . 179.5(6) ?
C2C C3C C4C C5C . . . . 0.0 ?
C3C C4C C5C C6C . . . . 0.0 ?
C4C C5C C6C C7C . . . . 0.0 ?
C5C C6C C7C C2C . . . . 0.0 ?
C5C C6C C7C C8C . . . . 178.4(6) ?
C3C C2C C7C C6C . . . . 0.0 ?
C1C C2C C7C C6C . . . . -179.4(6) ?
C3C C2C C7C C8C . . . . -178.4(6) ?
C1C C2C C7C C8C . . . . 2.2(8) ?
C6C C7C C8C C8C . . . 2_776 -19.3(14) ?
C2C C7C C8C C8C . . . 2_776 159.1(10) ?
O1A C1C C9C C10C . . . . -113.0(6) ?
C2C C1C C9C C10C . . . . 113.7(6) ?
O1A C1C C9C C14C . . . . 68.7(9) ?
C2C C1C C9C C14C . . . . -64.6(8) ?
C14C C9C C10C C11C . . . . 0.0 ?
C1C C9C C10C C11C . . . . -178.3(8) ?
C9C C10C C11C C12C . . . . 0.0 ?
C10C C11C C12C C13C . . . . 0.0 ?
C11C C12C C13C C14C . . . . 0.0 ?
C12C C13C C14C C9C . . . . 0.0 ?
C10C C9C C14C C13C . . . . 0.0 ?
C1C C9C C14C C13C . . . . 178.2(9) ?
O1B C1B C2B C3B . . . . 177.3(2) ?
C6B C1B C2B C3B . . . . -0.8(3) ?
O1B C1B C2B N1B . . . . -1.3(3) ?
C6B C1B C2B N1B . . . . -179.36(19) ?
O3B N1B C2B C3B . . . . -29.4(3) ?
O2B N1B C2B C3B . . . . 148.4(2) ?
O3B N1B C2B C1B . . . . 149.3(2) ?
O2B N1B C2B C1B . . . . -32.9(3) ?
C1B C2B C3B C4B . . . . 1.5(3) ?
N1B C2B C3B C4B . . . . -179.84(19) ?
C2B C3B C4B C5B . . . . -0.6(3) ?
C2B C3B C4B N2B . . . . 179.8(2) ?
O5B N2B C4B C5B . . . . -7.2(4) ?
O4B N2B C4B C5B . . . . 174.2(2) ?
O5B N2B C4B C3B . . . . 172.5(2) ?
O4B N2B C4B C3B . . . . -6.2(3) ?
C3B C4B C5B C6B . . . . -1.1(3) ?
N2B C4B C5B C6B . . . . 178.5(2) ?
C4B C5B C6B C1B . . . . 1.9(4) ?
C4B C5B C6B N3B . . . . -178.1(2) ?
O1B C1B C6B C5B . . . . -179.0(2) ?
C2B C1B C6B C5B . . . . -1.0(3) ?
O1B C1B C6B N3B . . . . 0.9(3) ?
C2B C1B C6B N3B . . . . 178.98(19) ?
O6B N3B C6B C5B . . . . -21.7(3) ?
O7B N3B C6B C5B . . . . 156.2(2) ?
O6B N3B C6B C1B . . . . 158.3(2) ?
O7B N3B C6B C1B . . . . -23.8(3) ?
